data_2018926
loop_
_publ_author_name
'Liu, Ting'
'Pan, Yu-Peng'
'Wang, Suna'
'Dou, Jian-Min'

_publ_section_title
;
 Two novel lead(II) complexes of 2-(hydroxymethyl)pyridine: a threefold
 diamondoid supramolecular network based on Pb~4~O~4~ cores and a
 two-dimensional (4,4) network based on Pb~2~O~2~ units
;
_journal_coeditor_code QS3024
_journal_issue 4
_journal_name_full 'Acta Crystallographica Section C'
_journal_page_first 394
_journal_page_last 399
_journal_paper_doi 10.1107/S0108270113006987
_journal_volume 69
_journal_year 2013
_chemical_formula_iupac '[Pb4 (C6 H6 N O)4 Cl4]'
_chemical_formula_moiety 'C24 H24 Cl4 N4 O4 Pb4'
_chemical_formula_sum 'C24 H24 Cl4 N4 O4 Pb4'
_chemical_formula_weight 1403.03
_chemical_name_systematic Tetrakis[\m~3~-(pyridin-2-yl)methanolato]-<i>tetrahedro</i>-tetrakis[chloridolead(II)]
_space_group_IT_number 88
_symmetry_cell_setting tetragonal
_symmetry_space_group_name_Hall '-I 4ad'
_symmetry_space_group_name_H-M 'I 41/a :2'
_atom_sites_solution_hydrogens geom
_atom_sites_solution_primary direct
_atom_sites_solution_secondary difmap
_audit_creation_method SHELXL97
_cell_angle_alpha 90.00
_cell_angle_beta 90.00
_cell_angle_gamma 90.00
_cell_formula_units_Z 4
_cell_length_a 15.373(3)
_cell_length_b 15.373(3)
_cell_length_c 13.287(2)
_cell_measurement_reflns_used 2590
_cell_measurement_temperature 298(2)
_cell_measurement_theta_max 27.850
_cell_measurement_theta_min 2.650
_cell_volume 3140.1(10)
_computing_cell_refinement 'SMART (Bruker, 2006)'
_computing_data_collection 'SMART (Bruker, 2006)'
_computing_data_reduction 'SAINT (Bruker, 2006)'
_computing_molecular_graphics 'SHELXTL (Sheldrick, 2008)'
_computing_publication_material 'SHELXTL (Sheldrick, 2008)'
_computing_structure_refinement 'SHELXL97 (Sheldrick, 2008)'
_computing_structure_solution 'SHELXS97 (Sheldrick, 2008)'
_diffrn_ambient_temperature 298(2)
_diffrn_measured_fraction_theta_full 0.997
_diffrn_measured_fraction_theta_max 0.997
_diffrn_measurement_device_type 'Bruker SMART CCD area-detector'
_diffrn_measurement_method '\f and \w'
_diffrn_radiation_monochromator graphite
_diffrn_radiation_source 'fine-focus sealed tube'
_diffrn_radiation_type MoK\a
_diffrn_radiation_wavelength 0.71073
_diffrn_reflns_av_R_equivalents 0.0647
_diffrn_reflns_av_sigmaI/netI 0.0490
_diffrn_reflns_limit_h_max 15
_diffrn_reflns_limit_h_min -18
_diffrn_reflns_limit_k_max 11
_diffrn_reflns_limit_k_min -18
_diffrn_reflns_limit_l_max 15
_diffrn_reflns_limit_l_min -13
_diffrn_reflns_number 5724
_diffrn_reflns_theta_full 25.00
_diffrn_reflns_theta_max 25.00
_diffrn_reflns_theta_min 2.03
_exptl_absorpt_coefficient_mu 21.758
_exptl_absorpt_correction_T_max 0.1506
_exptl_absorpt_correction_T_min 0.0867
_exptl_absorpt_correction_type empirical
_exptl_absorpt_process_details '(SADABS; Bruker, 2006)'
_exptl_crystal_colour colourless
_exptl_crystal_density_diffrn 2.968
_exptl_crystal_density_method 'not measured'
_exptl_crystal_description block
_exptl_crystal_F_000 2496
_exptl_crystal_size_max 0.22
_exptl_crystal_size_mid 0.16
_exptl_crystal_size_min 0.14
_refine_diff_density_max 0.569
_refine_diff_density_min -1.094
_refine_ls_extinction_method none
_refine_ls_goodness_of_fit_ref 1.140
_refine_ls_hydrogen_treatment constr
_refine_ls_matrix_type full
_refine_ls_number_parameters 91
_refine_ls_number_reflns 1374
_refine_ls_number_restraints 0
_refine_ls_restrained_S_all 1.140
_refine_ls_R_factor_all 0.0375
_refine_ls_R_factor_gt 0.0260
_refine_ls_shift/su_max 0.001
_refine_ls_shift/su_mean 0.000
_refine_ls_structure_factor_coef Fsqd
_refine_ls_weighting_details 'calc w = 1/[\s^2^(Fo^2^)+(0.0179P)^2^+15.1275P] where P=(Fo^2^+2Fc^2^)/3'
_refine_ls_weighting_scheme calc
_refine_ls_wR_factor_gt 0.0572
_refine_ls_wR_factor_ref 0.0609
_reflns_number_gt 1111
_reflns_number_total 1374
_reflns_threshold_expression I>2\s(I)
_cod_data_source_file qs3024.cif
_cod_data_source_block I
_cod_original_cell_volume 3140.2(9)
_cod_original_sg_symbol_H-M 'I 41/a'
_cod_database_code 2018926
_cod_database_fobs_code 2018926

loop_
_symmetry_equiv_pos_as_xyz
'x, y, z'
'-x+1/2, -y, z+1/2'
'-y+3/4, x+1/4, z+1/4'
'y+3/4, -x+3/4, z+3/4'
'x+1/2, y+1/2, z+1/2'
'-x+1, -y+1/2, z+1'
'-y+5/4, x+3/4, z+3/4'
'y+5/4, -x+5/4, z+5/4'
'-x, -y, -z'
'x-1/2, y, -z-1/2'
'y-3/4, -x-1/4, -z-1/4'
'-y-3/4, x-3/4, -z-3/4'
'-x+1/2, -y+1/2, -z+1/2'
'x, y+1/2, -z'
'y-1/4, -x+1/4, -z+1/4'
'-y-1/4, x-1/4, -z-1/4'

loop_
_atom_site_type_symbol
_atom_site_label
_atom_site_fract_x
_atom_site_fract_y
_atom_site_fract_z
_atom_site_U_iso_or_equiv
_atom_site_adp_type
_atom_site_calc_flag
_atom_site_refinement_flags
_atom_site_occupancy
_atom_site_symmetry_multiplicity
Pb Pb1 0.082587(19) 0.15495(2) 1.01747(2) 0.02877(13) Uani d . 1 1
Cl Cl1 0.25474(16) 0.1803(3) 1.0781(2) 0.0868(11) Uani d . 1 1
O O1 0.0748(3) 0.3044(3) 1.0454(4) 0.0294(13) Uani d . 1 1
N N1 0.1143(4) 0.2488(4) 0.8570(5) 0.0314(16) Uani d . 1 1
C C1 0.1333(6) 0.3577(6) 0.9861(6) 0.043(2) Uani d . 1 1
H H1A 0.1906 0.3562 1.0166 0.051 Uiso calc R 1 1
H H1B 0.1130 0.4174 0.9880 0.051 Uiso calc R 1 1
C C2 0.1407(5) 0.3302(5) 0.8800(6) 0.0271(18) Uani d . 1 1
C C3 0.1749(5) 0.3846(6) 0.8075(6) 0.037(2) Uani d . 1 1
H H3 0.1937 0.4403 0.8242 0.044 Uiso calc R 1 1
C C4 0.1808(6) 0.3546(6) 0.7095(6) 0.046(2) Uani d . 1 1
H H4 0.2039 0.3901 0.6596 0.055 Uiso calc R 1 1
C C5 0.1525(5) 0.2729(6) 0.6861(6) 0.040(2) Uani d . 1 1
H H5 0.1555 0.2523 0.6204 0.048 Uiso calc R 1 1
C C6 0.1200(6) 0.2225(6) 0.7610(6) 0.040(2) Uani d . 1 1
H H6 0.1008 0.1669 0.7449 0.047 Uiso calc R 1 1

loop_
_atom_site_aniso_label
_atom_site_aniso_U_11
_atom_site_aniso_U_22
_atom_site_aniso_U_33
_atom_site_aniso_U_12
_atom_site_aniso_U_13
_atom_site_aniso_U_23
Pb1 0.0318(2) 0.0293(2) 0.02518(18) 0.00448(14) 0.00250(13) -0.00316(13)
Cl1 0.0322(14) 0.181(4) 0.0474(16) 0.0112(18) 0.0063(12) 0.0237(19)
O1 0.033(3) 0.028(3) 0.027(3) -0.008(2) 0.007(2) 0.000(2)
N1 0.034(4) 0.032(4) 0.029(4) -0.002(3) -0.002(3) 0.002(3)
C1 0.044(6) 0.043(6) 0.041(5) -0.021(4) 0.011(4) -0.003(4)
C2 0.024(4) 0.028(5) 0.030(4) 0.002(4) 0.000(3) 0.000(4)
C3 0.028(5) 0.042(5) 0.041(5) 0.003(4) 0.003(4) 0.013(4)
C4 0.048(6) 0.057(7) 0.033(5) 0.011(5) 0.015(4) 0.022(5)
C5 0.050(6) 0.044(6) 0.026(5) 0.008(5) 0.000(4) 0.000(4)
C6 0.059(6) 0.036(5) 0.024(4) 0.003(5) -0.005(4) -0.002(4)

loop_
_atom_type_symbol
_atom_type_description
_atom_type_scat_dispersion_real
_atom_type_scat_dispersion_imag
_atom_type_scat_source
C C 0.0033 0.0016 'International Tables Vol C Tables 4.2.6.8 and 6.1.1.4'
H H 0.0000 0.0000 'International Tables Vol C Tables 4.2.6.8 and 6.1.1.4'
N N 0.0061 0.0033 'International Tables Vol C Tables 4.2.6.8 and 6.1.1.4'
O O 0.0106 0.0060 'International Tables Vol C Tables 4.2.6.8 and 6.1.1.4'
Pb Pb -3.3944 10.1111 'International Tables Vol C Tables 4.2.6.8 and 6.1.1.4'
Cl Cl 0.1484 0.1585 'International Tables Vol C Tables 4.2.6.8 and 6.1.1.4'

loop_
_geom_angle_atom_site_label_1
_geom_angle_atom_site_label_2
_geom_angle_atom_site_label_3
_geom_angle_site_symmetry_1
_geom_angle_site_symmetry_3
_geom_angle
_geom_angle_publ_flag
O1 Pb1 O1 . 6_454 71.5(2) y
O1 Pb1 O1 . 15_557 73.45(18) y
O1 Pb1 O1 6_454 15_557 70.30(18) y
O1 Pb1 N1 . . 66.17(19) y
O1 Pb1 N1 6_454 . 99.27(18) y
O1 Pb1 N1 15_557 . 139.46(18) y
O1 Pb1 Cl1 . . 82.26(15) y
O1 Pb1 Cl1 6_454 . 146.16(14) y
O1 Pb1 Cl1 15_557 . 82.12(13) y
N1 Pb1 Cl1 . . 88.94(15) y
C1 O1 Pb1 . . 116.1(5) ?
C1 O1 Pb1 . 6_454 112.0(5) ?
Pb1 O1 Pb1 . 6_454 105.65(19) ?
C1 O1 Pb1 . 12_668 111.1(5) ?
Pb1 O1 Pb1 . 12_668 108.5(2) ?
Pb1 O1 Pb1 6_454 12_668 102.61(17) ?
C6 N1 C2 . . 118.3(7) ?
C6 N1 Pb1 . . 128.4(5) ?
C2 N1 Pb1 . . 112.5(5) ?
O1 C1 C2 . . 113.9(7) ?
O1 C1 H1A . . 108.8 ?
C2 C1 H1A . . 108.8 ?
O1 C1 H1B . . 108.8 ?
C2 C1 H1B . . 108.8 ?
H1A C1 H1B . . 107.7 ?
N1 C2 C3 . . 121.3(7) ?
N1 C2 C1 . . 117.2(7) ?
C3 C2 C1 . . 121.5(8) ?
C2 C3 C4 . . 118.6(8) ?
C2 C3 H3 . . 120.7 ?
C4 C3 H3 . . 120.7 ?
C5 C4 C3 . . 120.1(8) ?
C5 C4 H4 . . 120.0 ?
C3 C4 H4 . . 120.0 ?
C6 C5 C4 . . 118.4(8) ?
C6 C5 H5 . . 120.8 ?
C4 C5 H5 . . 120.8 ?
N1 C6 C5 . . 123.4(8) ?
N1 C6 H6 . . 118.3 ?
C5 C6 H6 . . 118.3 ?

loop_
_geom_bond_atom_site_label_1
_geom_bond_atom_site_label_2
_geom_bond_site_symmetry_2
_geom_bond_distance
_geom_bond_publ_flag
Pb1 O1 . 2.330(5) y
Pb1 O1 6_454 2.527(5) y
Pb1 O1 15_557 2.544(5) y
Pb1 N1 . 2.620(6) y
Pb1 Cl1 . 2.794(3) y
O1 C1 . 1.450(10) ?
O1 Pb1 6_454 2.527(5) ?
O1 Pb1 12_668 2.544(5) ?
N1 C6 . 1.342(9) ?
N1 C2 . 1.351(10) ?
C1 C2 . 1.476(11) ?
C1 H1A . 0.9700 ?
C1 H1B . 0.9700 ?
C2 C3 . 1.379(11) ?
C3 C4 . 1.385(12) ?
C3 H3 . 0.9300 ?
C4 C5 . 1.364(12) ?
C4 H4 . 0.9300 ?
C5 C6 . 1.357(11) ?
C5 H5 . 0.9300 ?
C6 H6 . 0.9300 ?

loop_
_geom_hbond_atom_site_label_D
_geom_hbond_atom_site_label_H
_geom_hbond_atom_site_label_A
_geom_hbond_site_symmetry_A
_geom_hbond_distance_DH
_geom_hbond_distance_HA
_geom_hbond_distance_DA
_geom_hbond_angle_DHA
C6 H6 Cl1 7_444 0.93 2.77 3.550(9) 142.3
